data_7211127
loop_
_publ_author_name
'Perumalla, Sathyanarayana Reddy'
'Sun, Changquan Calvin'

_publ_section_title
;
 Synthon preference in O-protonated amide crystals -- dominance of short
 strong hydrogen bonds
;
_journal_issue 44
_journal_name_full CrystEngComm
_journal_page_first 8941
_journal_paper_doi 10.1039/c3ce41271g
_journal_volume 15
_journal_year 2013
_chemical_formula_sum 'C9 H12 Cl N O2'
_chemical_formula_weight 201.65
_chemical_name_common 'Ethenzamide hydrochloride salt'
_chemical_name_systematic
; 
 ? 
;
_space_group_IT_number 14
_symmetry_cell_setting monoclinic
_symmetry_space_group_name_Hall '-P 2ybc'
_symmetry_space_group_name_H-M 'P 1 21/c 1'
_atom_sites_solution_hydrogens geom
_atom_sites_solution_primary direct
_atom_sites_solution_secondary difmap
_audit_creation_method SHELXL-97
_cell_angle_alpha 90.00
_cell_angle_beta 123.740(4)
_cell_angle_gamma 90.00
_cell_formula_units_Z 4
_cell_length_a 7.5611(6)
_cell_length_b 14.9501(11)
_cell_length_c 10.3894(6)
_cell_measurement_reflns_used 7822
_cell_measurement_temperature 123(2)
_cell_measurement_theta_max 27.14
_cell_measurement_theta_min 2.72
_cell_volume 976.60(13)
_computing_cell_refinement 'Bruker SAINT'
_computing_data_collection 'Bruker APEX2'
_computing_data_reduction 'Bruker SAINT'
_computing_molecular_graphics 'Bruker SHELXTL'
_computing_publication_material 'Bruker SHELXTL'
_computing_structure_refinement 'SHELXL-97 (Sheldrick, 1997)'
_computing_structure_solution 'SHELXS-97 (Sheldrick, 1990)'
_diffrn_ambient_temperature 123(2)
_diffrn_measured_fraction_theta_full 0.997
_diffrn_measured_fraction_theta_max 0.997
_diffrn_measurement_device_type 'Bruker Apex II platform CCD'
_diffrn_measurement_method 'Omega and Phi scans'
_diffrn_radiation_monochromator graphite
_diffrn_radiation_source 'fine-focus sealed tube'
_diffrn_radiation_type MoK\a
_diffrn_radiation_wavelength 0.71073
_diffrn_reflns_av_R_equivalents 0.0172
_diffrn_reflns_av_sigmaI/netI 0.0120
_diffrn_reflns_limit_h_max 9
_diffrn_reflns_limit_h_min -9
_diffrn_reflns_limit_k_max 19
_diffrn_reflns_limit_k_min -19
_diffrn_reflns_limit_l_max 13
_diffrn_reflns_limit_l_min -13
_diffrn_reflns_number 10823
_diffrn_reflns_theta_full 27.14
_diffrn_reflns_theta_max 27.14
_diffrn_reflns_theta_min 2.72
_exptl_absorpt_coefficient_mu 0.358
_exptl_absorpt_correction_T_max 0.8941
_exptl_absorpt_correction_T_min 0.8330
_exptl_absorpt_correction_type multi-scan
_exptl_absorpt_process_details 'SADABS (G. Sheldrick, 2003)'
_exptl_crystal_colour Colorless
_exptl_crystal_density_diffrn 1.371
_exptl_crystal_density_method 'not measured'
_exptl_crystal_description Needles
_exptl_crystal_F_000 424
_exptl_crystal_size_max 0.53
_exptl_crystal_size_mid 0.36
_exptl_crystal_size_min 0.32
_refine_diff_density_max 0.355
_refine_diff_density_min -0.199
_refine_diff_density_rms 0.040
_refine_ls_extinction_method none
_refine_ls_goodness_of_fit_ref 1.061
_refine_ls_hydrogen_treatment mixed
_refine_ls_matrix_type full
_refine_ls_number_parameters 166
_refine_ls_number_reflns 2168
_refine_ls_number_restraints 0
_refine_ls_restrained_S_all 1.061
_refine_ls_R_factor_all 0.0281
_refine_ls_R_factor_gt 0.0257
_refine_ls_shift/su_max 0.000
_refine_ls_shift/su_mean 0.000
_refine_ls_structure_factor_coef Fsqd
_refine_ls_weighting_details 'calc w=1/[\s^2^(Fo^2^)+(0.0386P)^2^+0.3135P] where P=(Fo^2^+2Fc^2^)/3'
_refine_ls_weighting_scheme calc
_refine_ls_wR_factor_gt 0.0709
_refine_ls_wR_factor_ref 0.0729
_reflns_number_gt 1998
_reflns_number_total 2168
_reflns_threshold_expression >2sigma(I)
_cod_data_source_file c3ce41271g.txt
_cod_data_source_block 11095_0m
_cod_depositor_comments
;
The following automatic conversions were performed:

'_symmetry_cell_setting' value 'Monoclinic' changed to 'monoclinic'
according to /home/saulius/struct/CIF-dictionaries/cif_core.dic
dictionary named 'cif_core.dic' version 2.4.2 from
2011-04-26.

'_exptl_absorpt_correction_type' value 'Multi Scan'
changed to 'multi-scan' according to
/home/saulius/struct/CIF-dictionaries/cif_core.dic dictionary named
'cif_core.dic' version 2.4.2 from 2011-04-26.

Automatic conversion script
Id: cif_fix_values 1891 2012-01-12 08:04:46Z andrius 
;
_cod_original_cell_volume 976.60(12)
_cod_original_sg_symbol_H-M P2(1)/c
_cod_database_code 7211127

loop_
_symmetry_equiv_pos_as_xyz
'x, y, z'
'-x, y+1/2, -z+1/2'
'-x, -y, -z'
'x, -y-1/2, z-1/2'

loop_
_atom_site_label
_atom_site_type_symbol
_atom_site_fract_x
_atom_site_fract_y
_atom_site_fract_z
_atom_site_U_iso_or_equiv
_atom_site_adp_type
_atom_site_occupancy
_atom_site_symmetry_multiplicity
_atom_site_calc_flag
O11 O -0.34171(14) 0.14391(5) 0.30592(10) 0.02462(19) Uani 1 1 d
O21 O -0.17597(13) -0.10446(5) 0.51635(9) 0.02182(18) Uani 1 1 d
N11 N -0.29806(15) -0.00191(7) 0.27458(11) 0.0221(2) Uani 1 1 d
C1 C -0.25855(16) 0.04870(7) 0.51242(12) 0.0179(2) Uani 1 1 d
C6 C -0.28466(17) 0.12247(8) 0.58387(13) 0.0208(2) Uani 1 1 d
C5 C -0.26193(18) 0.11355(8) 0.72464(13) 0.0236(2) Uani 1 1 d
C4 C -0.20836(17) 0.03079(8) 0.79752(13) 0.0240(2) Uani 1 1 d
C3 C -0.17688(17) -0.04287(8) 0.73140(13) 0.0225(2) Uani 1 1 d
C2 C -0.20347(16) -0.03495(7) 0.58813(12) 0.0191(2) Uani 1 1 d
C11 C -0.29927(16) 0.06255(7) 0.35825(12) 0.0185(2) Uani 1 1 d
C21 C -0.15957(19) -0.19460(7) 0.57434(14) 0.0230(2) Uani 1 1 d
C22 C -0.1593(2) -0.25656(8) 0.46010(15) 0.0276(3) Uani 1 1 d
Cl1 Cl -0.41318(5) 0.139630(18) 0.00510(3) 0.02621(10) Uani 1 1 d
H21B H -0.282(2) -0.2064(9) 0.5802(15) 0.024(3) Uiso 1 1 d
H21A H -0.029(2) -0.2003(9) 0.6769(16) 0.024(3) Uiso 1 1 d
H6 H -0.322(2) 0.1755(10) 0.5335(16) 0.024(3) Uiso 1 1 d
H3 H -0.135(2) -0.0971(10) 0.7822(17) 0.026(3) Uiso 1 1 d
H22C H -0.162(2) -0.3195(11) 0.4905(18) 0.035(4) Uiso 1 1 d
H4 H -0.195(2) 0.0248(10) 0.8971(18) 0.031(4) Uiso 1 1 d
H5 H -0.283(2) 0.1637(10) 0.7692(17) 0.030(4) Uiso 1 1 d
H22B H -0.283(2) -0.2487(10) 0.3603(19) 0.033(4) Uiso 1 1 d
H22A H -0.029(3) -0.2482(10) 0.4584(17) 0.036(4) Uiso 1 1 d
H11B H -0.276(2) -0.0545(11) 0.3091(18) 0.036(4) Uiso 1 1 d
H11A H -0.330(3) 0.0099(11) 0.182(2) 0.039(4) Uiso 1 1 d
H11 H -0.373(3) 0.1453(12) 0.201(3) 0.059(5) Uiso 1 1 d

loop_
_atom_site_aniso_label
_atom_site_aniso_U_11
_atom_site_aniso_U_22
_atom_site_aniso_U_33
_atom_site_aniso_U_23
_atom_site_aniso_U_13
_atom_site_aniso_U_12
O11 0.0330(5) 0.0206(4) 0.0212(4) 0.0025(3) 0.0156(4) 0.0038(3)
O21 0.0284(4) 0.0167(4) 0.0244(4) 0.0006(3) 0.0173(3) 0.0015(3)
N11 0.0268(5) 0.0215(5) 0.0195(5) -0.0010(4) 0.0138(4) -0.0002(4)
C1 0.0150(4) 0.0209(5) 0.0176(5) -0.0017(4) 0.0088(4) -0.0011(4)
C6 0.0185(5) 0.0207(5) 0.0215(5) -0.0017(4) 0.0101(4) -0.0001(4)
C5 0.0219(5) 0.0270(6) 0.0219(5) -0.0068(4) 0.0122(4) -0.0007(4)
C4 0.0206(5) 0.0334(6) 0.0175(5) -0.0017(4) 0.0104(4) -0.0006(4)
C3 0.0212(5) 0.0248(6) 0.0215(5) 0.0027(4) 0.0119(4) 0.0009(4)
C2 0.0157(5) 0.0214(5) 0.0206(5) -0.0024(4) 0.0103(4) -0.0011(4)
C11 0.0146(4) 0.0203(5) 0.0200(5) -0.0008(4) 0.0093(4) -0.0009(4)
C21 0.0251(5) 0.0174(5) 0.0273(6) 0.0023(4) 0.0150(5) 0.0006(4)
C22 0.0302(6) 0.0211(6) 0.0308(6) -0.0027(5) 0.0165(5) 0.0001(5)
Cl1 0.03860(18) 0.02136(15) 0.02249(16) -0.00030(9) 0.01933(13) -0.00021(10)

loop_
_atom_type_symbol
_atom_type_description
_atom_type_scat_dispersion_real
_atom_type_scat_dispersion_imag
_atom_type_scat_source
C C 0.0033 0.0016 'International Tables Vol C Tables 4.2.6.8 and 6.1.1.4'
H H 0.0000 0.0000 'International Tables Vol C Tables 4.2.6.8 and 6.1.1.4'
Cl Cl 0.1484 0.1585 'International Tables Vol C Tables 4.2.6.8 and 6.1.1.4'
N N 0.0061 0.0033 'International Tables Vol C Tables 4.2.6.8 and 6.1.1.4'
O O 0.0106 0.0060 'International Tables Vol C Tables 4.2.6.8 and 6.1.1.4'

loop_
_geom_angle_atom_site_label_1
_geom_angle_atom_site_label_2
_geom_angle_atom_site_label_3
_geom_angle
C11 O11 H11 109.8(11)
C2 O21 C21 119.01(8)
C11 N11 H11B 118.8(11)
C11 N11 H11A 119.2(11)
H11B N11 H11A 121.9(15)
C6 C1 C2 119.10(10)
C6 C1 C11 117.42(10)
C2 C1 C11 123.44(9)
C5 C6 C1 120.86(11)
C5 C6 H6 120.8(9)
C1 C6 H6 118.3(9)
C6 C5 C4 119.39(11)
C6 C5 H5 119.2(9)
C4 C5 H5 121.4(9)
C3 C4 C5 121.06(10)
C3 C4 H4 120.1(9)
C5 C4 H4 118.8(9)
C4 C3 C2 119.97(11)
C4 C3 H3 120.8(9)
C2 C3 H3 119.2(9)
O21 C2 C3 123.08(10)
O21 C2 C1 117.32(9)
C3 C2 C1 119.60(10)
O11 C11 N11 120.40(10)
O11 C11 C1 116.26(9)
N11 C11 C1 123.33(10)
O21 C21 C22 106.30(9)
O21 C21 H21B 109.1(8)
C22 C21 H21B 110.8(8)
O21 C21 H21A 109.6(8)
C22 C21 H21A 111.3(8)
H21B C21 H21A 109.7(11)
C21 C22 H22C 108.8(9)
C21 C22 H22B 110.7(9)
H22C C22 H22B 106.5(13)
C21 C22 H22A 111.6(9)
H22C C22 H22A 108.5(12)
H22B C22 H22A 110.6(13)

loop_
_geom_bond_atom_site_label_1
_geom_bond_atom_site_label_2
_geom_bond_distance
O11 C11 1.2978(13)
O11 H11 0.97(2)
O21 C2 1.3606(13)
O21 C21 1.4531(13)
N11 C11 1.3013(14)
N11 H11B 0.842(17)
N11 H11A 0.870(17)
C1 C6 1.4032(15)
C1 C2 1.4115(15)
C1 C11 1.4681(14)
C6 C5 1.3810(16)
C6 H6 0.905(15)
C5 C4 1.3883(17)
C5 H5 0.939(15)
C4 C3 1.3868(16)
C4 H4 0.987(15)
C3 C2 1.3920(15)
C3 H3 0.923(15)
C21 C22 1.5065(16)
C21 H21B 0.978(13)
C21 H21A 0.974(14)
C22 H22C 0.996(16)
C22 H22B 0.943(16)
C22 H22A 1.002(16)

loop_
_geom_torsion_atom_site_label_1
_geom_torsion_atom_site_label_2
_geom_torsion_atom_site_label_3
_geom_torsion_atom_site_label_4
_geom_torsion
C2 C1 C6 C5 -1.49(16)
C11 C1 C6 C5 176.05(10)
C1 C6 C5 C4 1.30(16)
C6 C5 C4 C3 0.15(17)
C5 C4 C3 C2 -1.40(17)
C21 O21 C2 C3 12.55(15)
C21 O21 C2 C1 -168.36(9)
C4 C3 C2 O21 -179.75(10)
C4 C3 C2 C1 1.18(16)
C6 C1 C2 O21 -178.88(9)
C11 C1 C2 O21 3.73(15)
C6 C1 C2 C3 0.24(15)
C11 C1 C2 C3 -177.15(10)
C6 C1 C11 O11 4.68(14)
C2 C1 C11 O11 -177.90(10)
C6 C1 C11 N11 -174.06(10)
C2 C1 C11 N11 3.37(16)
C2 O21 C21 C22 172.79(9)
